data_7158289
loop_
_publ_author_name
'Honnanayakanavar, Jyoti M.'
'Nanubolu, Jagadeesh Babu'
'Suresh, Surisetti'

_publ_section_title
;
 Tandem copper catalyzed regioselective <i>N</i>-arylation-amidation:
 synthesis of angularly fused dihydroimidazoquinazolinones and the
 anticancer agent TIC10/ONC201.
;
_journal_issue 39
_journal_name_full 'Organic &amp; biomolecular chemistry'
_journal_page_first 8497
_journal_page_last 8501
_journal_paper_doi 10.1039/d1ob01561c
_journal_volume 19
_journal_year 2021
_chemical_formula_moiety 'C16 H14 N4 O'
_chemical_formula_sum 'C16 H14 N4 O'
_chemical_formula_weight 278.31
_chemical_name_common 4-(pyridin-4-ylmethyl)-2,4-dihydroimidazol[1,2-a]quinazolin-5(1H)-one
_space_group_crystal_system orthorhombic
_space_group_IT_number 19
_space_group_name_Hall 'P 2ac 2ab'
_space_group_name_H-M_alt 'P 21 21 21'
_atom_sites_solution_hydrogens geom
_audit_creation_method SHELXL-2018/3
_audit_update_record
;
2021-04-11 deposited with the CCDC.	2021-09-09 downloaded from the CCDC.
;
_cell_angle_alpha 90
_cell_angle_beta 90
_cell_angle_gamma 90
_cell_formula_units_Z 4
_cell_length_a 8.275(6)
_cell_length_b 9.736(9)
_cell_length_c 16.380(15)
_cell_measurement_reflns_used 9905
_cell_measurement_temperature 293(2)
_cell_measurement_theta_max 30.5095
_cell_measurement_theta_min 2.400
_cell_volume 1320(2)
_computing_cell_refinement '<i>SAINT</i> (Bruker, 2016)'
_computing_data_collection '<i>APEX3</i> (Bruker, 2016)'
_computing_data_reduction 'Bruker SAINT'
_computing_structure_refinement 'SHELXL-2018/3 (Sheldrick, 2018)'
_computing_structure_solution '<i>SHELXT</i> (Sheldrick, 2015)'
_diffrn_ambient_temperature 293(2)
_diffrn_measured_fraction_theta_full 0.998
_diffrn_measured_fraction_theta_max 0.998
_diffrn_measurement_device_type 'Bruker D8 QUEST PHOTON-100'
_diffrn_measurement_method '\w and \f'
_diffrn_radiation_type MoK\a
_diffrn_radiation_wavelength 0.71073
_diffrn_reflns_av_R_equivalents 0.0378
_diffrn_reflns_av_unetI/netI 0.0289
_diffrn_reflns_Laue_measured_fraction_full 0.998
_diffrn_reflns_Laue_measured_fraction_max 0.998
_diffrn_reflns_limit_h_max 10
_diffrn_reflns_limit_h_min -9
_diffrn_reflns_limit_k_max 12
_diffrn_reflns_limit_k_min -12
_diffrn_reflns_limit_l_max 21
_diffrn_reflns_limit_l_min -19
_diffrn_reflns_number 15367
_diffrn_reflns_point_group_measured_fraction_full 0.998
_diffrn_reflns_point_group_measured_fraction_max 0.998
_diffrn_reflns_theta_full 25.242
_diffrn_reflns_theta_max 27.495
_diffrn_reflns_theta_min 2.434
_diffrn_source microfocus
_exptl_absorpt_coefficient_mu 0.092
_exptl_absorpt_correction_T_max 0.7461
_exptl_absorpt_correction_T_min 0.6848
_exptl_absorpt_correction_type multi-scan
_exptl_absorpt_process_details 'SADABS 2014/5'
_exptl_crystal_density_diffrn 1.401
_exptl_crystal_description BLOCK
_exptl_crystal_F_000 584
_exptl_crystal_recrystallization_method 'Re-crystallisation from solvent: Chloroform'
_exptl_crystal_size_max 0.320
_exptl_crystal_size_mid 0.230
_exptl_crystal_size_min 0.200
_refine_diff_density_max 0.193
_refine_diff_density_min -0.131
_refine_diff_density_rms 0.040
_refine_ls_abs_structure_details
;
 Flack x determined using 1125 quotients [(I+)-(I-)]/[(I+)+(I-)]
 (Parsons, Flack and Wagner, Acta Cryst. B69 (2013) 249-259).
;
_refine_ls_abs_structure_Flack -0.2(5)
_refine_ls_extinction_coef 0.049(6)
_refine_ls_extinction_expression Fc^*^=kFc[1+0.001xFc^2^\l^3^/sin(2\q)]^-1/4^
_refine_ls_extinction_method 'SHELXL-2018/3 (Sheldrick 2018)'
_refine_ls_goodness_of_fit_ref 1.077
_refine_ls_hydrogen_treatment constr
_refine_ls_matrix_type full
_refine_ls_number_parameters 191
_refine_ls_number_reflns 3027
_refine_ls_number_restraints 0
_refine_ls_restrained_S_all 1.077
_refine_ls_R_factor_all 0.0378
_refine_ls_R_factor_gt 0.0338
_refine_ls_shift/su_max 0.000
_refine_ls_shift/su_mean 0.000
_refine_ls_structure_factor_coef Fsqd
_refine_ls_weighting_details 'w=1/[\s^2^(Fo^2^)+(0.0491P)^2^+0.1617P] where P=(Fo^2^+2Fc^2^)/3'
_refine_ls_weighting_scheme calc
_refine_ls_wR_factor_gt 0.0897
_refine_ls_wR_factor_ref 0.0931
_reflns_Friedel_coverage 0.730
_reflns_Friedel_fraction_full 0.998
_reflns_Friedel_fraction_max 0.998
_reflns_number_gt 2797
_reflns_number_total 3027
_reflns_threshold_expression 'I > 2\s(I)'
_cod_data_source_file d1ob01561c2.cif
_cod_data_source_block KA1139_0m
_cod_depositor_comments 'Adding full bibliography for 7158288--7158291.cif.'
_cod_database_code 7158289
_shelx_shelxl_version_number 2018/3
_shelx_space_group_comment
;
The symmetry employed for this shelxl refinement is uniquely defined
by the following loop, which should always be used as a source of
symmetry information in preference to the above space-group names.
They are only intended as comments.
;
_shelx_estimated_absorpt_t_min 0.971
_shelx_estimated_absorpt_t_max 0.982

loop_
_space_group_symop_operation_xyz
'x, y, z'
'x+1/2, -y+1/2, -z'
'-x, y+1/2, -z+1/2'
'-x+1/2, -y, z+1/2'

loop_
_atom_site_label
_atom_site_type_symbol
_atom_site_fract_x
_atom_site_fract_y
_atom_site_fract_z
_atom_site_U_iso_or_equiv
_atom_site_adp_type
_atom_site_occupancy
_atom_site_site_symmetry_order
_atom_site_calc_flag
_atom_site_refinement_flags_posn
_atom_site_refinement_flags_adp
_atom_site_refinement_flags_occupancy
_atom_site_disorder_assembly
_atom_site_disorder_group
O1 O 0.91563(19) 0.78007(17) 0.44448(11) 0.0521(4) Uani 1 1 d . . . . .
N1 N 0.72979(18) 0.61169(15) 0.42645(9) 0.0307(3) Uani 1 1 d . . . . .
N2 N 0.47786(19) 0.66321(16) 0.36468(10) 0.0340(4) Uani 1 1 d . . . . .
N3 N 0.5232(2) 0.44757(17) 0.41213(11) 0.0431(4) Uani 1 1 d . . . . .
N4 N 1.0657(2) 0.23160(19) 0.29342(13) 0.0516(5) Uani 1 1 d . . . . .
C1 C 0.7802(2) 0.74761(19) 0.42294(11) 0.0329(4) Uani 1 1 d . . . . .
C2 C 0.6608(2) 0.84624(19) 0.39111(12) 0.0328(4) Uani 1 1 d . . . . .
C3 C 0.6969(3) 0.9867(2) 0.39125(14) 0.0452(5) Uani 1 1 d . . . . .
H3 H 0.794946 1.017119 0.412308 0.054 Uiso 1 1 calc R U . . .
C4 C 0.5874(3) 1.0806(2) 0.36020(16) 0.0542(6) Uani 1 1 d . . . . .
H4 H 0.611039 1.174001 0.360891 0.065 Uiso 1 1 calc R U . . .
C5 C 0.4434(3) 1.0350(2) 0.32836(14) 0.0534(6) Uani 1 1 d . . . . .
H5 H 0.371298 1.098162 0.306253 0.064 Uiso 1 1 calc R U . . .
C6 C 0.4036(3) 0.8967(2) 0.32856(13) 0.0445(5) Uani 1 1 d . . . . .
H6 H 0.305252 0.867582 0.307207 0.053 Uiso 1 1 calc R U . . .
C7 C 0.5122(2) 0.80126(19) 0.36105(11) 0.0313(4) Uani 1 1 d . . . . .
C8 C 0.3193(2) 0.5987(2) 0.35536(15) 0.0446(5) Uani 1 1 d . . . . .
H8A H 0.278447 0.608335 0.300158 0.054 Uiso 1 1 calc R U . . .
H8B H 0.241294 0.636095 0.393540 0.054 Uiso 1 1 calc R U . . .
C9 C 0.3607(3) 0.4484(3) 0.37535(17) 0.0541(6) Uani 1 1 d . . . . .
H9A H 0.282320 0.410737 0.413264 0.065 Uiso 1 1 calc R U . . .
H9B H 0.359577 0.393266 0.326012 0.065 Uiso 1 1 calc R U . . .
C10 C 0.5770(2) 0.56933(18) 0.40288(11) 0.0306(4) Uani 1 1 d . . . . .
C11 C 0.8350(2) 0.5078(2) 0.46281(11) 0.0358(4) Uani 1 1 d . . . . .
H11A H 0.772501 0.454232 0.501520 0.043 Uiso 1 1 calc R U . . .
H11B H 0.920209 0.553708 0.492918 0.043 Uiso 1 1 calc R U . . .
C12 C 0.9108(2) 0.41151(18) 0.40188(11) 0.0292(4) Uani 1 1 d . . . . .
C13 C 0.9344(2) 0.44672(19) 0.32119(12) 0.0361(4) Uani 1 1 d . . . . .
H13 H 0.899148 0.531149 0.301473 0.043 Uiso 1 1 calc R U . . .
C14 C 1.0113(3) 0.3544(2) 0.27005(13) 0.0462(5) Uani 1 1 d . . . . .
H14 H 1.026115 0.379632 0.215803 0.055 Uiso 1 1 calc R U . . .
C15 C 1.0415(3) 0.1995(2) 0.37146(16) 0.0488(6) Uani 1 1 d . . . . .
H15 H 1.077743 0.114336 0.389521 0.059 Uiso 1 1 calc R U . . .
C16 C 0.9667(2) 0.28375(19) 0.42713(14) 0.0394(4) Uani 1 1 d . . . . .
H16 H 0.953644 0.255672 0.480993 0.047 Uiso 1 1 calc R U . . .

loop_
_atom_site_aniso_label
_atom_site_aniso_U_11
_atom_site_aniso_U_22
_atom_site_aniso_U_33
_atom_site_aniso_U_23
_atom_site_aniso_U_13
_atom_site_aniso_U_12
O1 0.0380(8) 0.0519(9) 0.0665(10) -0.0018(8) -0.0122(7) -0.0113(7)
N1 0.0289(7) 0.0302(8) 0.0330(7) -0.0024(6) -0.0012(6) 0.0017(6)
N2 0.0292(7) 0.0336(8) 0.0393(8) -0.0022(6) -0.0045(6) -0.0020(6)
N3 0.0421(9) 0.0334(8) 0.0536(10) 0.0032(7) -0.0006(8) -0.0072(7)
N4 0.0430(10) 0.0467(10) 0.0652(13) -0.0191(9) -0.0046(9) 0.0065(8)
C1 0.0323(9) 0.0338(9) 0.0327(9) -0.0046(7) 0.0020(7) -0.0035(7)
C2 0.0360(9) 0.0292(8) 0.0330(9) -0.0022(7) 0.0070(7) -0.0010(7)
C3 0.0495(12) 0.0331(10) 0.0529(11) -0.0032(9) 0.0142(10) -0.0064(9)
C4 0.0693(15) 0.0299(9) 0.0634(14) 0.0065(9) 0.0224(12) 0.0046(10)
C5 0.0661(15) 0.0443(11) 0.0499(12) 0.0134(10) 0.0150(11) 0.0220(12)
C6 0.0449(11) 0.0477(12) 0.0409(10) 0.0050(9) 0.0012(9) 0.0122(10)
C7 0.0333(8) 0.0314(8) 0.0294(8) -0.0006(6) 0.0056(7) 0.0033(7)
C8 0.0310(9) 0.0530(12) 0.0498(11) -0.0043(10) -0.0041(8) -0.0064(9)
C9 0.0427(12) 0.0477(13) 0.0719(16) -0.0010(11) -0.0037(10) -0.0177(10)
C10 0.0296(8) 0.0311(8) 0.0311(8) -0.0032(7) 0.0009(7) -0.0012(7)
C11 0.0382(10) 0.0385(10) 0.0307(9) 0.0015(8) -0.0033(8) 0.0055(8)
C12 0.0246(7) 0.0279(8) 0.0351(9) 0.0018(7) -0.0035(7) -0.0022(6)
C13 0.0378(9) 0.0343(9) 0.0360(9) 0.0022(7) -0.0019(7) 0.0045(8)
C14 0.0424(11) 0.0555(13) 0.0409(11) -0.0081(9) 0.0009(9) 0.0054(10)
C15 0.0401(11) 0.0262(9) 0.0803(17) -0.0013(9) -0.0092(10) 0.0039(8)
C16 0.0377(10) 0.0318(9) 0.0489(11) 0.0094(8) -0.0048(8) -0.0023(8)

loop_
_atom_type_symbol
_atom_type_description
_atom_type_scat_dispersion_real
_atom_type_scat_dispersion_imag
_atom_type_scat_source
C C 0.0033 0.0016 'International Tables Vol C Tables 4.2.6.8 and 6.1.1.4'
H H 0.0000 0.0000 'International Tables Vol C Tables 4.2.6.8 and 6.1.1.4'
N N 0.0061 0.0033 'International Tables Vol C Tables 4.2.6.8 and 6.1.1.4'
O O 0.0106 0.0060 'International Tables Vol C Tables 4.2.6.8 and 6.1.1.4'

loop_
_geom_angle_atom_site_label_1
_geom_angle_atom_site_label_2
_geom_angle_atom_site_label_3
_geom_angle
_geom_angle_site_symmetry_1
_geom_angle_site_symmetry_3
_geom_angle_publ_flag
C10 N1 C1 123.11(15) . . ?
C10 N1 C11 116.82(16) . . ?
C1 N1 C11 119.86(16) . . ?
C7 N2 C10 123.02(16) . . ?
C7 N2 C8 126.92(16) . . ?
C10 N2 C8 107.24(16) . . ?
C10 N3 C9 105.36(18) . . ?
C15 N4 C14 115.82(19) . . ?
O1 C1 N1 120.79(18) . . ?
O1 C1 C2 123.45(19) . . ?
N1 C1 C2 115.76(16) . . ?
C7 C2 C3 119.69(19) . . ?
C7 C2 C1 120.76(17) . . ?
C3 C2 C1 119.55(19) . . ?
C4 C3 C2 120.3(2) . . ?
C4 C3 H3 119.8 . . ?
C2 C3 H3 119.8 . . ?
C5 C4 C3 119.6(2) . . ?
C5 C4 H4 120.2 . . ?
C3 C4 H4 120.2 . . ?
C4 C5 C6 121.3(2) . . ?
C4 C5 H5 119.4 . . ?
C6 C5 H5 119.4 . . ?
C5 C6 C7 119.6(2) . . ?
C5 C6 H6 120.2 . . ?
C7 C6 H6 120.2 . . ?
N2 C7 C2 118.27(16) . . ?
N2 C7 C6 122.24(19) . . ?
C2 C7 C6 119.49(19) . . ?
N2 C8 C9 100.76(17) . . ?
N2 C8 H8A 111.6 . . ?
C9 C8 H8A 111.6 . . ?
N2 C8 H8B 111.6 . . ?
C9 C8 H8B 111.6 . . ?
H8A C8 H8B 109.4 . . ?
N3 C9 C8 107.18(17) . . ?
N3 C9 H9A 110.3 . . ?
C8 C9 H9A 110.3 . . ?
N3 C9 H9B 110.3 . . ?
C8 C9 H9B 110.3 . . ?
H9A C9 H9B 108.5 . . ?
N3 C10 N2 117.56(17) . . ?
N3 C10 N1 124.22(17) . . ?
N2 C10 N1 118.20(16) . . ?
N1 C11 C12 114.14(16) . . ?
N1 C11 H11A 108.7 . . ?
C12 C11 H11A 108.7 . . ?
N1 C11 H11B 108.7 . . ?
C12 C11 H11B 108.7 . . ?
H11A C11 H11B 107.6 . . ?
C13 C12 C16 117.41(17) . . ?
C13 C12 C11 122.64(16) . . ?
C16 C12 C11 119.89(18) . . ?
C12 C13 C14 118.92(18) . . ?
C12 C13 H13 120.5 . . ?
C14 C13 H13 120.5 . . ?
N4 C14 C13 124.3(2) . . ?
N4 C14 H14 117.8 . . ?
C13 C14 H14 117.8 . . ?
N4 C15 C16 124.4(2) . . ?
N4 C15 H15 117.8 . . ?
C16 C15 H15 117.8 . . ?
C15 C16 C12 119.1(2) . . ?
C15 C16 H16 120.4 . . ?
C12 C16 H16 120.4 . . ?

loop_
_geom_bond_atom_site_label_1
_geom_bond_atom_site_label_2
_geom_bond_distance
_geom_bond_site_symmetry_2
_geom_bond_publ_flag
O1 C1 1.217(3) . ?
N1 C10 1.385(2) . ?
N1 C1 1.389(3) . ?
N1 C11 1.461(2) . ?
N2 C7 1.375(3) . ?
N2 C10 1.378(2) . ?
N2 C8 1.463(3) . ?
N3 C10 1.275(3) . ?
N3 C9 1.473(3) . ?
N4 C15 1.331(4) . ?
N4 C14 1.333(3) . ?
C1 C2 1.473(3) . ?
C2 C7 1.395(3) . ?
C2 C3 1.400(3) . ?
C3 C4 1.384(4) . ?
C3 H3 0.9300 . ?
C4 C5 1.374(4) . ?
C4 H4 0.9300 . ?
C5 C6 1.386(3) . ?
C5 H5 0.9300 . ?
C6 C7 1.398(3) . ?
C6 H6 0.9300 . ?
C8 C9 1.538(4) . ?
C8 H8A 0.9700 . ?
C8 H8B 0.9700 . ?
C9 H9A 0.9700 . ?
C9 H9B 0.9700 . ?
C11 C12 1.506(3) . ?
C11 H11A 0.9700 . ?
C11 H11B 0.9700 . ?
C12 C13 1.379(3) . ?
C12 C16 1.390(3) . ?
C13 C14 1.384(3) . ?
C13 H13 0.9300 . ?
C14 H14 0.9300 . ?
C15 C16 1.374(3) . ?
C15 H15 0.9300 . ?
C16 H16 0.9300 . ?

loop_
_geom_torsion_atom_site_label_1
_geom_torsion_atom_site_label_2
_geom_torsion_atom_site_label_3
_geom_torsion_atom_site_label_4
_geom_torsion
_geom_torsion_site_symmetry_1
_geom_torsion_site_symmetry_2
_geom_torsion_site_symmetry_3
_geom_torsion_site_symmetry_4
_geom_torsion_publ_flag
C10 N1 C1 O1 179.86(17) . . . . ?
C11 N1 C1 O1 5.3(3) . . . . ?
C10 N1 C1 C2 -0.8(2) . . . . ?
C11 N1 C1 C2 -175.40(15) . . . . ?
O1 C1 C2 C7 174.63(18) . . . . ?
N1 C1 C2 C7 -4.7(2) . . . . ?
O1 C1 C2 C3 -5.5(3) . . . . ?
N1 C1 C2 C3 175.16(17) . . . . ?
C7 C2 C3 C4 -1.3(3) . . . . ?
C1 C2 C3 C4 178.81(19) . . . . ?
C2 C3 C4 C5 -0.7(3) . . . . ?
C3 C4 C5 C6 1.7(3) . . . . ?
C4 C5 C6 C7 -0.6(3) . . . . ?
C10 N2 C7 C2 5.8(2) . . . . ?
C8 N2 C7 C2 164.28(19) . . . . ?
C10 N2 C7 C6 -174.13(17) . . . . ?
C8 N2 C7 C6 -15.7(3) . . . . ?
C3 C2 C7 N2 -177.51(18) . . . . ?
C1 C2 C7 N2 2.3(2) . . . . ?
C3 C2 C7 C6 2.4(3) . . . . ?
C1 C2 C7 C6 -177.73(18) . . . . ?
C5 C6 C7 N2 178.45(18) . . . . ?
C5 C6 C7 C2 -1.5(3) . . . . ?
C7 N2 C8 C9 -173.90(18) . . . . ?
C10 N2 C8 C9 -12.7(2) . . . . ?
C10 N3 C9 C8 -8.9(2) . . . . ?
N2 C8 C9 N3 13.1(2) . . . . ?
C9 N3 C10 N2 0.4(2) . . . . ?
C9 N3 C10 N1 -177.51(18) . . . . ?
C7 N2 C10 N3 170.78(17) . . . . ?
C8 N2 C10 N3 8.7(2) . . . . ?
C7 N2 C10 N1 -11.2(3) . . . . ?
C8 N2 C10 N1 -173.27(16) . . . . ?
C1 N1 C10 N3 -173.64(18) . . . . ?
C11 N1 C10 N3 1.1(3) . . . . ?
C1 N1 C10 N2 8.4(3) . . . . ?
C11 N1 C10 N2 -176.81(15) . . . . ?
C10 N1 C11 C12 77.7(2) . . . . ?
C1 N1 C11 C12 -107.42(19) . . . . ?
N1 C11 C12 C13 24.6(3) . . . . ?
N1 C11 C12 C16 -158.32(17) . . . . ?
C16 C12 C13 C14 0.1(3) . . . . ?
C11 C12 C13 C14 177.22(18) . . . . ?
C15 N4 C14 C13 0.2(3) . . . . ?
C12 C13 C14 N4 -0.1(3) . . . . ?
C14 N4 C15 C16 -0.3(3) . . . . ?
N4 C15 C16 C12 0.2(3) . . . . ?
C13 C12 C16 C15 -0.1(3) . . . . ?
C11 C12 C16 C15 -177.35(18) . . . . ?
